data_7048405
loop_
_publ_author_name
'Swidan, Ala'aeddeen'
'Binder, Justin F.'
'Onge, Blake J St'
'Suter, Riccardo'
'Burford, Neil'
'Macdonald, Charles L. B.'

_publ_section_title
;
 2,6-Bis(benzimidazol-2-yl)pyridines as more electron-rich and sterically
 accessible alternatives to 2,6-bis(imino)pyridine for group 13
 coordination chemistry.
;
_journal_issue 4
_journal_name_full 'Dalton transactions (Cambridge, England : 2003)'
_journal_page_first 1284
_journal_page_last 1291
_journal_paper_doi 10.1039/c8dt04276d
_journal_volume 48
_journal_year 2019
_chemical_formula_moiety 'C33 H25 Cl2 Ga N5, Cl4 Ga'
_chemical_formula_sum 'C33 H27 Cl6 Ga2 N5'
_chemical_formula_weight 845.73
_space_group_crystal_system triclinic
_space_group_IT_number 2
_space_group_name_Hall '-P 1'
_space_group_name_H-M_alt 'P -1'
_symmetry_space_group_name_Hall '-P 1'
_symmetry_space_group_name_H-M 'P -1'
_atom_sites_solution_hydrogens geom
_atom_sites_solution_primary heavy
_audit_creation_date 2018-02-08
_audit_creation_method
;
Olex2 1.2
(compiled 2017.08.10 svn.r3458 for OlexSys, GUI svn.r5381)
;
_audit_update_record
;
2018-09-27 deposited with the CCDC.
2018-12-19 downloaded from the CCDC.
;
_cell_angle_alpha 92.736(4)
_cell_angle_beta 102.861(4)
_cell_angle_gamma 101.348(4)
_cell_formula_units_Z 2
_cell_length_a 7.7334(9)
_cell_length_b 13.7970(16)
_cell_length_c 16.6692(17)
_cell_measurement_reflns_used 9289
_cell_measurement_temperature 170.0
_cell_measurement_theta_max 30.58
_cell_measurement_theta_min 2.91
_cell_volume 1692.2(3)
_computing_cell_refinement 'SAINT v8.37A (Bruker, 2015)'
_computing_data_collection APEX3
_computing_data_reduction 'SAINT v8.37A (Bruker, 2015)'
_computing_molecular_graphics 'Olex2 (Dolomanov et al., 2009)'
_computing_publication_material 'Olex2 (Dolomanov et al., 2009)'
_computing_structure_refinement 'XL (Sheldrick, 2008)'
_computing_structure_solution 'XS (Sheldrick, 2008)'
_diffrn_ambient_temperature 170.0
_diffrn_measured_fraction_theta_full 0.987
_diffrn_measured_fraction_theta_max 0.990
_diffrn_measurement_device_type 'Bruker APEX3 Photon 100'
_diffrn_measurement_method '\f and \w scans'
_diffrn_radiation_type MoK\a
_diffrn_radiation_wavelength 0.71073
_diffrn_reflns_av_R_equivalents 0.0465
_diffrn_reflns_av_unetI/netI 0.0236
_diffrn_reflns_Laue_measured_fraction_full 0.987
_diffrn_reflns_Laue_measured_fraction_max 0.990
_diffrn_reflns_limit_h_max 11
_diffrn_reflns_limit_h_min -11
_diffrn_reflns_limit_k_max 19
_diffrn_reflns_limit_k_min -19
_diffrn_reflns_limit_l_max 21
_diffrn_reflns_limit_l_min -23
_diffrn_reflns_number 110801
_diffrn_reflns_point_group_measured_fraction_full 0.987
_diffrn_reflns_point_group_measured_fraction_max 0.990
_diffrn_reflns_theta_full 25.242
_diffrn_reflns_theta_max 30.602
_diffrn_reflns_theta_min 2.811
_diffrn_standards_number 0
_exptl_absorpt_coefficient_mu 2.099
_exptl_absorpt_correction_T_max 0.7461
_exptl_absorpt_correction_T_min 0.5713
_exptl_absorpt_correction_type multi-scan
_exptl_absorpt_process_details
'SADABS-2016/2 (Bruker,2016/2) was used for absorption correction. wR2(int) was 0.0862 before and 0.0651 after correction. The Ratio of minimum to maximum transmission is 0.7657. The \l/2 correction factor is Not present.'
_exptl_crystal_colour yellow
_exptl_crystal_colour_primary yellow
_exptl_crystal_density_diffrn 1.660
_exptl_crystal_description prism
_exptl_crystal_F_000 848
_exptl_crystal_size_max 0.34
_exptl_crystal_size_mid 0.2
_exptl_crystal_size_min 0.2
_refine_diff_density_max 1.721
_refine_diff_density_min -1.030
_refine_diff_density_rms 0.169
_refine_ls_extinction_method none
_refine_ls_goodness_of_fit_ref 1.079
_refine_ls_hydrogen_treatment constr
_refine_ls_matrix_type full
_refine_ls_number_parameters 415
_refine_ls_number_reflns 10302
_refine_ls_number_restraints 0
_refine_ls_restrained_S_all 1.079
_refine_ls_R_factor_all 0.0715
_refine_ls_R_factor_gt 0.0579
_refine_ls_shift/su_max 0.000
_refine_ls_shift/su_mean 0.000
_refine_ls_structure_factor_coef Fsqd
_refine_ls_weighting_details 'w=1/[\s^2^(Fo^2^)+(0.0836P)^2^+11.5686P] where P=(Fo^2^+2Fc^2^)/3'
_refine_ls_weighting_scheme calc
_refine_ls_wR_factor_gt 0.1827
_refine_ls_wR_factor_ref 0.1947
_reflns_Friedel_coverage 0.000
_reflns_number_gt 8639
_reflns_number_total 10302
_reflns_threshold_expression 'I > 2\s(I)'
_cod_data_source_file c8dt04276d2.cif
_cod_data_source_block as661_p-1
_cod_depositor_comments 'Adding full bibliography for 7048404--7048410.cif.'
_cod_database_code 7048405
_shelx_shelxl_version_number 2016/6
_shelx_space_group_comment
;
The symmetry employed for this shelxl refinement is uniquely defined
by the following loop, which should always be used as a source of
symmetry information in preference to the above space-group names.
They are only intended as comments.
;
_shelx_estimated_absorpt_t_max 0.679
_shelx_estimated_absorpt_t_min 0.535
_olex2_refinement_description
;
1. Fixed Uiso
 At 1.2 times of:
  All C(H) groups, All C(H,H) groups
2.a Secondary CH2 refined with riding coordinates:
 C12(H12A,H12B), C16(H16A,H16B)
2.b Aromatic/amide H refined with riding coordinates:
 C14(H14), C20(H20), C11(H11), C15(H15), C9(H9), C10(H10), C8(H8), C19(H19),
 C25(H25), C22(H22), C24(H24), C23(H23), C28(H28), C27(H27), C21(H21), C31(H31),
  C29(H29), C30(H30), C32(H32), C34(H34), C33(H33)
;
_olex2_submission_special_instructions 'No special instructions were received'

loop_
_space_group_symop_operation_xyz
'x, y, z'
'-x, -y, -z'

loop_
_atom_site_label
_atom_site_type_symbol
_atom_site_fract_x
_atom_site_fract_y
_atom_site_fract_z
_atom_site_U_iso_or_equiv
_atom_site_adp_type
_atom_site_occupancy
_atom_site_site_symmetry_order
_atom_site_calc_flag
_atom_site_refinement_flags_posn
Ga1 Ga 0.02947(6) 0.32635(3) 0.12349(3) 0.01576(11) Uani 1 1 d .
Ga2 Ga 0.33720(7) 0.32098(4) 0.44313(3) 0.02545(13) Uani 1 1 d .
Cl3 Cl 0.24259(15) 0.24363(8) 0.12005(8) 0.0285(2) Uani 1 1 d .
Cl4 Cl -0.11119(19) 0.35881(9) 0.00271(7) 0.0349(3) Uani 1 1 d .
Cl5 Cl 0.3459(2) 0.46618(11) 0.39832(10) 0.0433(3) Uani 1 1 d .
Cl6 Cl 0.2221(2) 0.30552(11) 0.55033(9) 0.0430(3) Uani 1 1 d .
Cl7 Cl 0.17548(19) 0.21412(13) 0.33978(9) 0.0456(4) Uani 1 1 d .
Cl8 Cl 0.60978(18) 0.29333(10) 0.47321(7) 0.0343(3) Uani 1 1 d .
N2 N 0.2035(4) 0.4609(2) 0.1641(2) 0.0163(6) Uani 1 1 d .
N3 N 0.2756(5) 0.6045(2) 0.2426(2) 0.0177(6) Uani 1 1 d .
N4 N -0.1632(5) 0.2084(2) 0.1396(2) 0.0176(6) Uani 1 1 d .
N1 N -0.0755(5) 0.3823(2) 0.2148(2) 0.0166(6) Uani 1 1 d .
C5 C -0.2225(5) 0.1100(3) 0.1097(2) 0.0184(7) Uani 1 1 d .
C3 C -0.2596(5) 0.2250(3) 0.1938(2) 0.0169(7) Uani 1 1 d .
C2 C -0.0094(5) 0.4770(3) 0.2461(2) 0.0167(7) Uani 1 1 d .
C6 C 0.3691(5) 0.5129(3) 0.1532(2) 0.0193(7) Uani 1 1 d .
C4 C 0.1547(5) 0.5178(3) 0.2181(2) 0.0172(7) Uani 1 1 d .
C1 C -0.2205(6) 0.3269(3) 0.2345(2) 0.0178(7) Uani 1 1 d .
N6 N -0.3789(5) 0.1422(2) 0.2018(2) 0.0187(6) Uani 1 1 d .
C13 C 0.1733(5) 0.7588(3) 0.2786(2) 0.0167(7) Uani 1 1 d .
C12 C 0.2819(6) 0.6816(3) 0.3081(3) 0.0202(7) Uani 1 1 d .
H12A H 0.410024 0.715465 0.331436 0.024 Uiso 1 1 calc R
H12B H 0.235058 0.649244 0.352970 0.024 Uiso 1 1 calc R
C18 C 0.4137(6) 0.6037(3) 0.2015(3) 0.0201(7) Uani 1 1 d .
C16 C -0.4963(6) 0.1225(3) 0.2603(3) 0.0228(8) Uani 1 1 d .
H16A H -0.614943 0.080712 0.230792 0.027 Uiso 1 1 calc R
H16B H -0.518248 0.186179 0.281412 0.027 Uiso 1 1 calc R
C14 C 0.1631(6) 0.7910(3) 0.2003(3) 0.0215(7) Uani 1 1 d .
H14 H 0.217123 0.761442 0.162323 0.026 Uiso 1 1 calc R
C7 C -0.3579(5) 0.0673(3) 0.1486(3) 0.0196(7) Uani 1 1 d .
C20 C 0.4831(6) 0.4877(4) 0.1052(3) 0.0247(8) Uani 1 1 d .
H20 H 0.454391 0.425627 0.072697 0.030 Uiso 1 1 calc R
C17 C -0.4135(6) 0.0709(3) 0.3321(3) 0.0199(7) Uani 1 1 d .
C11 C -0.1734(6) 0.0536(3) 0.0499(3) 0.0249(8) Uani 1 1 d .
H11 H -0.082404 0.081603 0.022635 0.030 Uiso 1 1 calc R
C15 C 0.0722(6) 0.8674(4) 0.1783(3) 0.0263(8) Uani 1 1 d .
H15 H 0.065945 0.890329 0.125083 0.032 Uiso 1 1 calc R
C9 C -0.3983(7) -0.0876(3) 0.0722(3) 0.0312(10) Uani 1 1 d .
H9 H -0.457001 -0.155432 0.057992 0.037 Uiso 1 1 calc R
C10 C -0.2640(7) -0.0453(3) 0.0321(3) 0.0293(9) Uani 1 1 d .
H10 H -0.234072 -0.085586 -0.008425 0.035 Uiso 1 1 calc R
C8 C -0.4471(6) -0.0328(3) 0.1318(3) 0.0269(9) Uani 1 1 d .
H8 H -0.536062 -0.061391 0.159909 0.032 Uiso 1 1 calc R
C19 C 0.5708(6) 0.6745(3) 0.2034(3) 0.0257(8) Uani 1 1 d .
H19 H 0.600085 0.736363 0.236191 0.031 Uiso 1 1 calc R
C25 C 0.0887(6) 0.7998(3) 0.3330(3) 0.0218(8) Uani 1 1 d .
H25 H 0.093830 0.776407 0.386025 0.026 Uiso 1 1 calc R
C22 C 0.6812(6) 0.6493(4) 0.1547(3) 0.0306(10) Uani 1 1 d .
H22 H 0.788780 0.695723 0.153295 0.037 Uiso 1 1 calc R
C24 C -0.0033(7) 0.8748(4) 0.3102(3) 0.0286(9) Uani 1 1 d .
H24 H -0.062329 0.901947 0.347304 0.034 Uiso 1 1 calc R
C23 C -0.0093(7) 0.9102(4) 0.2331(3) 0.0298(9) Uani 1 1 d .
H23 H -0.068342 0.963147 0.218144 0.036 Uiso 1 1 calc R
C28 C -0.5132(7) -0.0164(3) 0.3516(3) 0.0301(10) Uani 1 1 d .
H28 H -0.630116 -0.044661 0.317550 0.036 Uiso 1 1 calc R
C27 C -0.2425(6) 0.1110(3) 0.3824(3) 0.0279(9) Uani 1 1 d .
H27 H -0.171670 0.169867 0.369230 0.033 Uiso 1 1 calc R
C21 C 0.6393(6) 0.5570(4) 0.1070(3) 0.0299(9) Uani 1 1 d .
H21 H 0.720600 0.542102 0.075428 0.036 Uiso 1 1 calc R
C31 C -0.1751(7) 0.0662(4) 0.4509(3) 0.0327(10) Uani 1 1 d .
H31 H -0.059308 0.095146 0.485542 0.039 Uiso 1 1 calc R
C29 C -0.4445(8) -0.0628(4) 0.4199(3) 0.0351(11) Uani 1 1 d .
H29 H -0.513436 -0.122762 0.432333 0.042 Uiso 1 1 calc R
C30 C -0.2752(8) -0.0214(4) 0.4698(3) 0.0345(11) Uani 1 1 d .
H30 H -0.227268 -0.052488 0.516882 0.041 Uiso 1 1 calc R
C32 C -0.0938(6) 0.5219(3) 0.2982(3) 0.0240(8) Uani 1 1 d .
H32 H -0.048474 0.589324 0.319833 0.029 Uiso 1 1 calc R
C34 C -0.3115(7) 0.3680(3) 0.2862(3) 0.0261(9) Uani 1 1 d .
H34 H -0.416169 0.329807 0.299336 0.031 Uiso 1 1 calc R
C33 C -0.2448(7) 0.4664(3) 0.3180(3) 0.0270(9) Uani 1 1 d .
H33 H -0.303771 0.495974 0.353807 0.032 Uiso 1 1 calc R

loop_
_atom_site_aniso_label
_atom_site_aniso_U_11
_atom_site_aniso_U_22
_atom_site_aniso_U_33
_atom_site_aniso_U_23
_atom_site_aniso_U_13
_atom_site_aniso_U_12
Ga1 0.0199(2) 0.01274(19) 0.01556(19) 0.00059(14) 0.00565(15) 0.00425(15)
Ga2 0.0283(3) 0.0261(3) 0.0266(2) 0.00684(18) 0.01322(19) 0.00794(19)
Cl3 0.0251(5) 0.0208(5) 0.0424(6) -0.0023(4) 0.0111(4) 0.0095(4)
Cl4 0.0488(7) 0.0298(6) 0.0197(5) 0.0069(4) -0.0031(4) 0.0047(5)
Cl5 0.0407(7) 0.0358(7) 0.0533(8) 0.0232(6) 0.0027(6) 0.0133(5)
Cl6 0.0549(8) 0.0367(7) 0.0441(7) -0.0005(5) 0.0350(6) 0.0005(6)
Cl7 0.0314(6) 0.0592(9) 0.0434(7) -0.0152(6) 0.0128(5) 0.0031(6)
Cl8 0.0381(6) 0.0443(7) 0.0276(5) 0.0080(5) 0.0088(4) 0.0234(5)
N2 0.0172(14) 0.0118(13) 0.0219(15) 0.0000(11) 0.0081(12) 0.0040(11)
N3 0.0184(15) 0.0127(14) 0.0216(15) 0.0011(11) 0.0045(12) 0.0026(11)
N4 0.0214(15) 0.0117(14) 0.0192(15) 0.0007(11) 0.0055(12) 0.0017(11)
N1 0.0183(15) 0.0141(14) 0.0186(14) 0.0022(11) 0.0057(11) 0.0046(11)
C5 0.0195(17) 0.0128(16) 0.0209(17) 0.0006(13) 0.0009(13) 0.0033(13)
C3 0.0192(17) 0.0124(15) 0.0203(17) 0.0029(12) 0.0059(13) 0.0043(13)
C2 0.0204(17) 0.0112(15) 0.0196(16) 0.0014(12) 0.0057(13) 0.0052(13)
C6 0.0180(17) 0.0208(18) 0.0195(17) 0.0026(14) 0.0042(13) 0.0058(14)
C4 0.0220(17) 0.0106(15) 0.0185(16) 0.0007(12) 0.0047(13) 0.0028(13)
C1 0.0215(17) 0.0142(16) 0.0182(16) 0.0023(13) 0.0061(13) 0.0035(13)
N6 0.0180(15) 0.0137(14) 0.0253(16) 0.0032(12) 0.0063(12) 0.0037(12)
C13 0.0135(15) 0.0126(15) 0.0223(17) 0.0010(13) 0.0032(13) 0.0003(12)
C12 0.0231(18) 0.0152(16) 0.0202(17) -0.0012(13) 0.0016(14) 0.0042(14)
C18 0.0196(18) 0.0184(17) 0.0226(18) 0.0029(14) 0.0050(14) 0.0046(14)
C16 0.0166(17) 0.0183(18) 0.037(2) 0.0089(16) 0.0110(16) 0.0037(14)
C14 0.0208(18) 0.0213(18) 0.0219(18) 0.0021(14) 0.0031(14) 0.0059(15)
C7 0.0185(17) 0.0141(16) 0.0254(19) 0.0017(13) 0.0016(14) 0.0055(13)
C20 0.0217(19) 0.030(2) 0.0236(19) 0.0026(16) 0.0081(15) 0.0044(16)
C17 0.0199(18) 0.0133(16) 0.0271(19) 0.0021(14) 0.0084(15) 0.0019(13)
C11 0.030(2) 0.0213(19) 0.0232(19) -0.0032(15) 0.0039(16) 0.0092(16)
C15 0.024(2) 0.026(2) 0.028(2) 0.0085(16) 0.0026(16) 0.0075(16)
C9 0.030(2) 0.0159(19) 0.041(3) -0.0035(17) -0.0044(19) 0.0035(16)
C10 0.032(2) 0.021(2) 0.031(2) -0.0097(16) -0.0016(18) 0.0087(17)
C8 0.0220(19) 0.0151(18) 0.041(2) 0.0034(16) 0.0028(17) 0.0025(15)
C19 0.0199(19) 0.0202(19) 0.032(2) 0.0032(16) 0.0029(16) -0.0029(15)
C25 0.0235(19) 0.0167(17) 0.0254(19) 0.0012(14) 0.0079(15) 0.0022(14)
C22 0.0186(19) 0.032(2) 0.039(3) 0.0077(19) 0.0070(17) -0.0015(17)
C24 0.028(2) 0.027(2) 0.034(2) -0.0003(17) 0.0087(18) 0.0108(17)
C23 0.025(2) 0.028(2) 0.037(2) 0.0058(18) 0.0016(18) 0.0129(18)
C28 0.032(2) 0.021(2) 0.032(2) 0.0066(17) 0.0046(18) -0.0047(17)
C27 0.022(2) 0.0206(19) 0.039(2) 0.0034(17) 0.0064(17) 0.0006(16)
C21 0.0184(19) 0.040(3) 0.031(2) 0.0088(19) 0.0088(16) 0.0026(18)
C31 0.023(2) 0.038(3) 0.034(2) 0.000(2) 0.0020(18) 0.0072(19)
C29 0.041(3) 0.028(2) 0.036(3) 0.0116(19) 0.011(2) 0.002(2)
C30 0.040(3) 0.039(3) 0.029(2) 0.010(2) 0.010(2) 0.015(2)
C32 0.032(2) 0.0161(17) 0.026(2) -0.0014(14) 0.0118(17) 0.0063(16)
C34 0.031(2) 0.0181(19) 0.033(2) 0.0004(16) 0.0185(18) 0.0021(16)
C33 0.032(2) 0.022(2) 0.030(2) -0.0041(16) 0.0174(18) 0.0040(17)

loop_
_atom_type_symbol
_atom_type_description
_atom_type_scat_dispersion_real
_atom_type_scat_dispersion_imag
_atom_type_scat_source
C C 0.0033 0.0016 'International Tables Vol C Tables 4.2.6.8 and 6.1.1.4'
H H 0.0000 0.0000 'International Tables Vol C Tables 4.2.6.8 and 6.1.1.4'
N N 0.0061 0.0033 'International Tables Vol C Tables 4.2.6.8 and 6.1.1.4'
Cl Cl 0.1484 0.1585 'International Tables Vol C Tables 4.2.6.8 and 6.1.1.4'
Ga Ga 0.2307 1.6083 'International Tables Vol C Tables 4.2.6.8 and 6.1.1.4'

loop_
_geom_angle_atom_site_label_1
_geom_angle_atom_site_label_2
_geom_angle_atom_site_label_3
_geom_angle
Cl4 Ga1 Cl3 114.29(5)
N2 Ga1 Cl3 95.49(10)
N2 Ga1 Cl4 100.13(10)
N2 Ga1 N1 76.73(13)
N4 Ga1 Cl3 96.77(10)
N4 Ga1 Cl4 98.10(10)
N4 Ga1 N2 151.48(13)
N4 Ga1 N1 76.47(13)
N1 Ga1 Cl3 135.49(10)
N1 Ga1 Cl4 110.22(10)
Cl5 Ga2 Cl6 112.84(7)
Cl5 Ga2 Cl7 106.05(7)
Cl5 Ga2 Cl8 109.15(6)
Cl6 Ga2 Cl7 110.98(6)
Cl6 Ga2 Cl8 109.61(6)
Cl8 Ga2 Cl7 108.04(6)
C6 N2 Ga1 138.1(3)
C4 N2 Ga1 115.4(3)
C4 N2 C6 106.4(3)
C4 N3 C12 128.7(4)
C4 N3 C18 106.8(3)
C18 N3 C12 124.0(3)
C5 N4 Ga1 136.8(3)
C3 N4 Ga1 116.6(3)
C3 N4 C5 106.6(3)
C2 N1 Ga1 118.7(3)
C2 N1 C1 121.7(3)
C1 N1 Ga1 119.2(3)
N4 C5 C7 108.3(3)
N4 C5 C11 131.2(4)
C11 C5 C7 120.5(4)
N4 C3 C1 116.8(3)
N4 C3 N6 112.0(3)
N6 C3 C1 131.2(4)
N1 C2 C4 110.2(3)
N1 C2 C32 120.4(4)
C32 C2 C4 129.3(4)
C18 C6 N2 107.9(3)
C18 C6 C20 121.1(4)
C20 C6 N2 131.0(4)
N2 C4 N3 112.2(4)
N2 C4 C2 117.8(3)
N3 C4 C2 129.8(3)
N1 C1 C3 110.3(3)
N1 C1 C34 120.5(4)
C34 C1 C3 129.3(4)
C3 N6 C16 130.9(4)
C3 N6 C7 106.5(3)
C7 N6 C16 122.1(3)
C14 C13 C12 121.3(4)
C14 C13 C25 120.3(4)
C25 C13 C12 118.4(4)
N3 C12 C13 113.8(3)
N3 C18 C6 106.7(3)
N3 C18 C19 130.9(4)
C6 C18 C19 122.4(4)
N6 C16 C17 112.1(3)
C13 C14 C15 119.1(4)
C5 C7 C8 122.7(4)
N6 C7 C5 106.6(3)
N6 C7 C8 130.7(4)
C21 C20 C6 116.9(4)
C28 C17 C16 119.6(4)
C27 C17 C16 121.5(4)
C27 C17 C28 118.8(4)
C10 C11 C5 116.9(4)
C23 C15 C14 120.9(4)
C8 C9 C10 121.6(4)
C11 C10 C9 122.0(4)
C9 C8 C7 116.3(4)
C22 C19 C18 116.0(4)
C24 C25 C13 120.2(4)
C19 C22 C21 122.0(4)
C25 C24 C23 120.2(4)
C24 C23 C15 119.3(4)
C29 C28 C17 120.9(5)
C31 C27 C17 120.5(4)
C20 C21 C22 121.5(4)
C27 C31 C30 120.5(5)
C30 C29 C28 119.6(5)
C29 C30 C31 119.7(5)
C33 C32 C2 118.6(4)
C33 C34 C1 118.0(4)
C32 C33 C34 120.8(4)

loop_
_geom_bond_atom_site_label_1
_geom_bond_atom_site_label_2
_geom_bond_distance
Ga1 Cl3 2.1905(11)
Ga1 Cl4 2.1771(12)
Ga1 N2 2.051(3)
Ga1 N4 2.051(3)
Ga1 N1 2.063(3)
Ga2 Cl5 2.1650(14)
Ga2 Cl6 2.1680(13)
Ga2 Cl7 2.1860(15)
Ga2 Cl8 2.1690(13)
N2 C6 1.394(5)
N2 C4 1.330(5)
N3 C4 1.347(5)
N3 C12 1.473(5)
N3 C18 1.393(5)
N4 C5 1.375(5)
N4 C3 1.332(5)
N1 C2 1.339(5)
N1 C1 1.342(5)
C5 C7 1.399(6)
C5 C11 1.398(6)
C3 C1 1.476(5)
C3 N6 1.353(5)
C2 C4 1.467(5)
C2 C32 1.387(5)
C6 C18 1.394(6)
C6 C20 1.396(6)
C1 C34 1.393(6)
N6 C16 1.473(5)
N6 C7 1.387(5)
C13 C12 1.517(5)
C13 C14 1.389(6)
C13 C25 1.389(6)
C18 C19 1.395(6)
C16 C17 1.508(6)
C14 C15 1.398(6)
C7 C8 1.401(6)
C20 C21 1.378(6)
C17 C28 1.390(6)
C17 C27 1.390(6)
C11 C10 1.391(6)
C15 C23 1.391(7)
C9 C10 1.405(8)
C9 C8 1.381(7)
C19 C22 1.381(7)
C25 C24 1.389(6)
C22 C21 1.410(8)
C24 C23 1.390(7)
C28 C29 1.388(7)
C27 C31 1.374(7)
C31 C30 1.391(8)
C29 C30 1.382(8)
C32 C33 1.379(6)
C34 C33 1.387(6)
